data_7207211
loop_
_publ_author_name
'Babashkina, Maria G.'
'Safin, Damir A.'
'Robeyns, Koen'
'Brzuszkiewicz, Anna'
'Kozlowski, Henryk'
'Garcia, Yann'

_publ_section_title
;
 Thiophosphorylated bis-thioureas for competitive bulk liquid membrane
 transport of some metal ions
;
_journal_issue 4
_journal_name_full CrystEngComm
_journal_page_first 1324
_journal_paper_doi 10.1039/c1ce06244a
_journal_volume 14
_journal_year 2012
_chemical_formula_moiety 'C20 H36 N4 O4 P2 S4'
_chemical_formula_sum 'C20 H36 N4 O4 P2 S4'
_chemical_formula_weight 586.71
_chemical_name_systematic
;
?
;
_space_group_IT_number 2
_symmetry_cell_setting triclinic
_symmetry_space_group_name_Hall '-P 1'
_symmetry_space_group_name_H-M 'P -1'
_atom_sites_solution_hydrogens geom
_atom_sites_solution_primary direct
_atom_sites_solution_secondary difmap
_audit_creation_method SHELXL-97
_cell_angle_alpha 73.39(2)
_cell_angle_beta 79.86(2)
_cell_angle_gamma 80.27(2)
_cell_formula_units_Z 1
_cell_length_a 7.697(2)
_cell_length_b 8.166(2)
_cell_length_c 12.500(4)
_cell_measurement_reflns_used 2018
_cell_measurement_temperature 100(2)
_cell_measurement_theta_max 36.85
_cell_measurement_theta_min 2.99
_cell_volume 735.2(4)
_computing_cell_refinement 'CrysAlis RED (Oxford Diffraction, 2009)'
_computing_data_collection 'CrysAlis CCD (Oxford Diffraction, 2009)'
_computing_data_reduction 'CrysAlis RED (Oxford Diffraction, 2009)'
_computing_molecular_graphics 'SHELXTL (Bruker, 1997)'
_computing_publication_material 'SHELXL97 (Sheldrick, 1997)'
_computing_structure_refinement 'SHELXL-97 (Sheldrick, 1997)'
_computing_structure_solution 'SHELXS-97 (Sheldrick, 1990)'
_diffrn_ambient_temperature 100(2)
_diffrn_measured_fraction_theta_full 0.998
_diffrn_measured_fraction_theta_max 0.998
_diffrn_measurement_device_type 'Kuma KM4CCD \k-axis diffractometer'
_diffrn_measurement_method \w
_diffrn_radiation_monochromator graphite
_diffrn_radiation_source 'fine-focus sealed tube'
_diffrn_radiation_type MoK\a
_diffrn_radiation_wavelength 0.71073
_diffrn_reflns_av_R_equivalents 0.0160
_diffrn_reflns_av_sigmaI/netI 0.0128
_diffrn_reflns_limit_h_max 9
_diffrn_reflns_limit_h_min -9
_diffrn_reflns_limit_k_max 10
_diffrn_reflns_limit_k_min -10
_diffrn_reflns_limit_l_max 15
_diffrn_reflns_limit_l_min -15
_diffrn_reflns_number 10241
_diffrn_reflns_theta_full 27.00
_diffrn_reflns_theta_max 27.00
_diffrn_reflns_theta_min 3.01
_diffrn_standards_number 0
_exptl_absorpt_coefficient_mu 0.464
_exptl_absorpt_correction_T_max 1.0000
_exptl_absorpt_correction_T_min 0.9570
_exptl_absorpt_correction_type analytical
_exptl_absorpt_process_details 'CrysAlis RED (Oxford Diffraction, 2009)'
_exptl_crystal_colour colourless
_exptl_crystal_density_diffrn 1.325
_exptl_crystal_density_method 'not measured'
_exptl_crystal_description cuboid
_exptl_crystal_F_000 310
_exptl_crystal_size_max 0.2
_exptl_crystal_size_mid 0.2
_exptl_crystal_size_min 0.1
_refine_diff_density_max 0.416
_refine_diff_density_min -0.405
_refine_diff_density_rms 0.059
_refine_ls_extinction_method none
_refine_ls_goodness_of_fit_ref 1.109
_refine_ls_hydrogen_treatment constr
_refine_ls_matrix_type full
_refine_ls_number_parameters 158
_refine_ls_number_reflns 3210
_refine_ls_number_restraints 0
_refine_ls_restrained_S_all 1.109
_refine_ls_R_factor_all 0.0296
_refine_ls_R_factor_gt 0.0271
_refine_ls_shift/su_max 0.001
_refine_ls_shift/su_mean 0.000
_refine_ls_structure_factor_coef Fsqd
_refine_ls_weighting_details 'calc w=1/[\s^2^(Fo^2^)+(0.0381P)^2^+0.2681P] where P=(Fo^2^+2Fc^2^)/3'
_refine_ls_weighting_scheme calc
_refine_ls_wR_factor_gt 0.0708
_refine_ls_wR_factor_ref 0.0718
_reflns_number_gt 2928
_reflns_number_total 3210
_reflns_threshold_expression >2sigma(I)
_cod_data_source_file c1ce06244a.txt
_cod_data_source_block saf65
_cod_database_code 7207211

loop_
_symmetry_equiv_pos_as_xyz
'x, y, z'
'-x, -y, -z'

loop_
_atom_site_label
_atom_site_type_symbol
_atom_site_fract_x
_atom_site_fract_y
_atom_site_fract_z
_atom_site_U_iso_or_equiv
_atom_site_adp_type
_atom_site_occupancy
_atom_site_symmetry_multiplicity
_atom_site_calc_flag
_atom_site_refinement_flags
S1 S 1.14288(4) 0.23793(4) 0.31540(3) 0.02218(9) Uani 1 1 d .
S2 S 0.81296(5) 0.40636(4) -0.06567(3) 0.02211(10) Uani 1 1 d .
P1 P 0.97704(4) 0.15293(4) 0.25344(3) 0.01548(9) Uani 1 1 d .
O1 O 0.78028(12) 0.15661(11) 0.31704(8) 0.01830(19) Uani 1 1 d .
O2 O 1.01416(12) -0.03958(11) 0.24592(7) 0.01874(19) Uani 1 1 d .
N1 N 0.96450(14) 0.25768(14) 0.11828(9) 0.0171(2) Uani 1 1 d .
H1A H 1.0431 0.3299 0.0867 0.021 Uiso 1 1 d R
N2 N 0.77284(15) 0.09853(14) 0.08162(9) 0.0190(2) Uani 1 1 d .
H2A H 0.8153 0.0186 0.1379 0.023 Uiso 1 1 d R
C1 C 0.84747(17) 0.24593(16) 0.04952(10) 0.0167(2) Uani 1 1 d .
C2 C 0.63469(17) 0.05468(16) 0.03688(10) 0.0166(2) Uani 1 1 d .
C3 C 0.48719(18) 0.17075(17) 0.00471(11) 0.0196(3) Uani 1 1 d .
H3B H 0.4778 0.2866 0.0083 0.024 Uiso 1 1 calc R
C4 C 0.35350(17) 0.11542(16) -0.03271(11) 0.0188(3) Uani 1 1 d .
H4B H 0.2529 0.1945 -0.0557 0.023 Uiso 1 1 calc R
C8 C 0.69022(18) 0.30586(18) 0.35724(12) 0.0224(3) Uani 1 1 d .
H8A H 0.7766 0.3512 0.3891 0.027 Uiso 1 1 calc R
C9 C 0.5459(2) 0.2377(2) 0.44981(13) 0.0292(3) Uani 1 1 d .
H9A H 0.5990 0.1447 0.5083 0.044 Uiso 1 1 calc R
H9B H 0.4610 0.1933 0.4187 0.044 Uiso 1 1 calc R
H9C H 0.4840 0.3308 0.4826 0.044 Uiso 1 1 calc R
C10 C 0.6203(2) 0.4455(2) 0.26044(14) 0.0350(4) Uani 1 1 d .
H10A H 0.7199 0.4827 0.2026 0.052 Uiso 1 1 calc R
H10B H 0.5583 0.5437 0.2880 0.052 Uiso 1 1 calc R
H10C H 0.5375 0.4005 0.2280 0.052 Uiso 1 1 calc R
C11 C 1.03193(19) -0.18237(17) 0.34885(11) 0.0227(3) Uani 1 1 d .
H11A H 1.0149 -0.1355 0.4162 0.027 Uiso 1 1 calc R
C12 C 1.2170(2) -0.2745(2) 0.33367(13) 0.0315(3) Uani 1 1 d .
H12A H 1.3036 -0.1941 0.3231 0.047 Uiso 1 1 calc R
H12B H 1.2329 -0.3195 0.2674 0.047 Uiso 1 1 calc R
H12C H 1.2353 -0.3701 0.4006 0.047 Uiso 1 1 calc R
C13 C 0.8882(2) -0.2923(2) 0.35896(15) 0.0372(4) Uani 1 1 d .
H13A H 0.8917 -0.3865 0.4281 0.056 Uiso 1 1 calc R
H13B H 0.9074 -0.3402 0.2937 0.056 Uiso 1 1 calc R
H13C H 0.7719 -0.2219 0.3617 0.056 Uiso 1 1 calc R

loop_
_atom_site_aniso_label
_atom_site_aniso_U_11
_atom_site_aniso_U_22
_atom_site_aniso_U_33
_atom_site_aniso_U_23
_atom_site_aniso_U_13
_atom_site_aniso_U_12
S1 0.02157(17) 0.02604(18) 0.02230(17) -0.00479(13) -0.00983(13) -0.00782(13)
S2 0.02970(19) 0.02145(17) 0.01718(16) 0.00215(12) -0.01044(13) -0.01372(13)
P1 0.01611(16) 0.01540(16) 0.01586(16) -0.00228(12) -0.00540(12) -0.00434(12)
O1 0.0178(4) 0.0174(4) 0.0203(4) -0.0045(3) -0.0028(3) -0.0047(3)
O2 0.0234(5) 0.0153(4) 0.0171(4) -0.0019(3) -0.0056(4) -0.0025(4)
N1 0.0188(5) 0.0173(5) 0.0163(5) -0.0005(4) -0.0054(4) -0.0088(4)
N2 0.0222(6) 0.0162(5) 0.0202(5) -0.0002(4) -0.0100(4) -0.0075(4)
C1 0.0181(6) 0.0174(6) 0.0165(6) -0.0045(5) -0.0033(5) -0.0058(5)
C2 0.0187(6) 0.0182(6) 0.0150(5) -0.0029(5) -0.0035(5) -0.0089(5)
C3 0.0223(6) 0.0152(6) 0.0236(6) -0.0055(5) -0.0052(5) -0.0056(5)
C4 0.0191(6) 0.0159(6) 0.0218(6) -0.0029(5) -0.0055(5) -0.0040(5)
C8 0.0204(6) 0.0217(6) 0.0265(7) -0.0093(5) -0.0019(5) -0.0023(5)
C9 0.0236(7) 0.0387(8) 0.0274(7) -0.0123(6) 0.0001(6) -0.0073(6)
C10 0.0345(8) 0.0271(8) 0.0355(8) -0.0039(6) -0.0022(7) 0.0076(6)
C11 0.0324(7) 0.0167(6) 0.0161(6) -0.0005(5) -0.0051(5) 0.0001(5)
C12 0.0353(8) 0.0311(8) 0.0291(8) -0.0101(6) -0.0159(6) 0.0087(6)
C13 0.0400(9) 0.0248(8) 0.0404(9) 0.0025(7) 0.0000(7) -0.0114(7)

loop_
_atom_type_symbol
_atom_type_description
_atom_type_scat_dispersion_real
_atom_type_scat_dispersion_imag
_atom_type_scat_source
C C 0.0033 0.0016 'International Tables Vol C Tables 4.2.6.8 and 6.1.1.4'
H H 0.0000 0.0000 'International Tables Vol C Tables 4.2.6.8 and 6.1.1.4'
N N 0.0061 0.0033 'International Tables Vol C Tables 4.2.6.8 and 6.1.1.4'
O O 0.0106 0.0060 'International Tables Vol C Tables 4.2.6.8 and 6.1.1.4'
P P 0.1023 0.0942 'International Tables Vol C Tables 4.2.6.8 and 6.1.1.4'
S S 0.1246 0.1234 'International Tables Vol C Tables 4.2.6.8 and 6.1.1.4'

loop_
_geom_angle_atom_site_label_1
_geom_angle_atom_site_label_2
_geom_angle_atom_site_label_3
_geom_angle
_geom_angle_site_symmetry_1
_geom_angle_site_symmetry_3
O2 P1 O1 100.26(5) . .
O2 P1 N1 100.79(6) . .
O1 P1 N1 107.01(6) . .
O2 P1 S1 118.79(4) . .
O1 P1 S1 116.08(4) . .
N1 P1 S1 112.07(5) . .
C8 O1 P1 121.68(8) . .
C11 O2 P1 120.26(8) . .
C1 N1 P1 128.77(9) . .
C1 N1 H1A 115.6 . .
P1 N1 H1A 115.6 . .
C1 N2 C2 128.79(11) . .
C1 N2 H2A 115.6 . .
C2 N2 H2A 115.6 . .
N2 C1 N1 115.06(11) . .
N2 C1 S2 125.30(10) . .
N1 C1 S2 119.62(9) . .
C3 C2 C4 120.06(12) . 2_655
C3 C2 N2 122.71(11) . .
C4 C2 N2 117.11(12) 2_655 .
C2 C3 C4 119.22(12) . .
C2 C3 H3B 120.4 . .
C4 C3 H3B 120.4 . .
C3 C4 C2 120.72(12) . 2_655
C3 C4 H4B 119.6 . .
C2 C4 H4B 119.6 2_655 .
O1 C8 C9 105.54(11) . .
O1 C8 C10 109.79(11) . .
C9 C8 C10 113.38(13) . .
O1 C8 H8A 109.3 . .
C9 C8 H8A 109.3 . .
C10 C8 H8A 109.3 . .
C8 C9 H9A 109.5 . .
C8 C9 H9B 109.5 . .
H9A C9 H9B 109.5 . .
C8 C9 H9C 109.5 . .
H9A C9 H9C 109.5 . .
H9B C9 H9C 109.5 . .
C8 C10 H10A 109.5 . .
C8 C10 H10B 109.5 . .
H10A C10 H10B 109.5 . .
C8 C10 H10C 109.5 . .
H10A C10 H10C 109.5 . .
H10B C10 H10C 109.5 . .
O2 C11 C12 106.61(11) . .
O2 C11 C13 106.59(12) . .
C12 C11 C13 113.71(13) . .
O2 C11 H11A 109.9 . .
C12 C11 H11A 109.9 . .
C13 C11 H11A 109.9 . .
C11 C12 H12A 109.5 . .
C11 C12 H12B 109.5 . .
H12A C12 H12B 109.5 . .
C11 C12 H12C 109.5 . .
H12A C12 H12C 109.5 . .
H12B C12 H12C 109.5 . .
C11 C13 H13A 109.5 . .
C11 C13 H13B 109.5 . .
H13A C13 H13B 109.5 . .
C11 C13 H13C 109.5 . .
H13A C13 H13C 109.5 . .
H13B C13 H13C 109.5 . .

loop_
_geom_bond_atom_site_label_1
_geom_bond_atom_site_label_2
_geom_bond_distance
_geom_bond_site_symmetry_2
S1 P1 1.9147(6) .
S2 C1 1.6729(14) .
P1 O2 1.5764(10) .
P1 O1 1.5814(10) .
P1 N1 1.6729(12) .
O1 C8 1.4698(16) .
O2 C11 1.4779(15) .
N1 C1 1.3815(16) .
N1 H1A 0.8793 .
N2 C1 1.3477(16) .
N2 C2 1.4228(16) .
N2 H2A 0.8800 .
C2 C3 1.3886(19) .
C2 C4 1.3919(18) 2_655
C3 C4 1.3890(18) .
C3 H3B 0.9500 .
C4 C2 1.3919(18) 2_655
C4 H4B 0.9500 .
C8 C9 1.507(2) .
C8 C10 1.512(2) .
C8 H8A 1.0000 .
C9 H9A 0.9800 .
C9 H9B 0.9800 .
C9 H9C 0.9800 .
C10 H10A 0.9800 .
C10 H10B 0.9800 .
C10 H10C 0.9800 .
C11 C12 1.502(2) .
C11 C13 1.506(2) .
C11 H11A 1.0000 .
C12 H12A 0.9800 .
C12 H12B 0.9800 .
C12 H12C 0.9800 .
C13 H13A 0.9800 .
C13 H13B 0.9800 .
C13 H13C 0.9800 .

loop_
_geom_hbond_atom_site_label_D
_geom_hbond_atom_site_label_H
_geom_hbond_atom_site_label_A
_geom_hbond_distance_DH
_geom_hbond_distance_HA
_geom_hbond_distance_DA
_geom_hbond_angle_DHA
_geom_hbond_site_symmetry_A
N1 H1A S2 0.88 2.51 3.3246(14) 153.8 2_765
N2 H2A O2 0.88 2.12 2.8724(16) 142.7 .

loop_
_geom_torsion_atom_site_label_1
_geom_torsion_atom_site_label_2
_geom_torsion_atom_site_label_3
_geom_torsion_atom_site_label_4
_geom_torsion
_geom_torsion_site_symmetry_1
_geom_torsion_site_symmetry_4
O2 P1 O1 C8 172.45(9) . .
N1 P1 O1 C8 -82.82(10) . .
S1 P1 O1 C8 43.14(10) . .
O1 P1 O2 C11 -69.00(10) . .
N1 P1 O2 C11 -178.71(9) . .
S1 P1 O2 C11 58.53(10) . .
O2 P1 N1 C1 60.37(12) . .
O1 P1 N1 C1 -43.99(13) . .
S1 P1 N1 C1 -172.31(10) . .
C2 N2 C1 N1 172.55(12) . .
C2 N2 C1 S2 -9.2(2) . .
P1 N1 C1 N2 -22.61(17) . .
P1 N1 C1 S2 159.06(8) . .
C1 N2 C2 C3 -40.2(2) . .
C1 N2 C2 C4 143.78(14) . 2_655
C4 C2 C3 C4 -0.7(2) 2_655 .
N2 C2 C3 C4 -176.65(12) . .
C2 C3 C4 C2 0.8(2) . 2_655
P1 O1 C8 C9 -157.60(9) . .
P1 O1 C8 C10 79.86(13) . .
P1 O2 C11 C12 -118.15(11) . .
P1 O2 C11 C13 120.07(11) . .
